data_1563803
loop_
_publ_author_name
'Fischer, Malte'
'Hering-Junghans, Christian'

_publ_section_title
;
 On 1,3-Phosphaazaallenes and their Diverse Reactivity
;
_journal_name_full 'Chemical Science'
_journal_paper_doi 10.1039/D1SC02947A
_journal_year 2021
_chemical_formula_moiety 'C33 H34 N P'
_chemical_formula_sum 'C33 H34 N P'
_chemical_formula_weight 475.58
_space_group_crystal_system monoclinic
_space_group_IT_number 14
_space_group_name_Hall '-P 2yn'
_space_group_name_H-M_alt 'P 1 21/n 1'
_atom_sites_solution_hydrogens geom
_audit_creation_method SHELXL-2014/7
_audit_update_record
;
2021-05-28 deposited with the CCDC.	2021-06-30 downloaded from the CCDC.
;
_cell_angle_alpha 90
_cell_angle_beta 104.5246(21)
_cell_angle_gamma 90
_cell_formula_units_Z 4
_cell_length_a 14.6249(13)
_cell_length_b 7.7621(7)
_cell_length_c 24.362(2)
_cell_measurement_reflns_used 8989
_cell_measurement_temperature 150(2)
_cell_measurement_theta_max 29.51
_cell_measurement_theta_min 2.63
_cell_volume 2677.2(4)
_computing_cell_refinement 'SAINT (Bruker, 2013)'
_computing_data_collection 'APEX2 (Bruker, 2014)'
_computing_data_reduction SAINT
_computing_molecular_graphics 'ORTEP-3v2.01 (Farrugia, 1997)'
_computing_publication_material 'SHELXL-2014/7 (Sheldrick, 2014)'
_computing_structure_refinement 'SHELXL-2014/7 (Sheldrick, 2014)'
_computing_structure_solution 'SHELXT (Sheldrick, 2015)'
_diffrn_ambient_temperature 150(2)
_diffrn_measured_fraction_theta_full 1.000
_diffrn_measured_fraction_theta_max 1.000
_diffrn_measurement_device_type 'Bruker APEX-II CCD'
_diffrn_measurement_method '\f and \w scans'
_diffrn_radiation_type MoK\a
_diffrn_radiation_wavelength 0.71073
_diffrn_reflns_av_R_equivalents 0.0460
_diffrn_reflns_av_unetI/netI 0.0323
_diffrn_reflns_Laue_measured_fraction_full 1.000
_diffrn_reflns_Laue_measured_fraction_max 1.000
_diffrn_reflns_limit_h_max 19
_diffrn_reflns_limit_h_min -19
_diffrn_reflns_limit_k_max 10
_diffrn_reflns_limit_k_min -10
_diffrn_reflns_limit_l_max 33
_diffrn_reflns_limit_l_min -33
_diffrn_reflns_number 45239
_diffrn_reflns_point_group_measured_fraction_full 1.000
_diffrn_reflns_point_group_measured_fraction_max 1.000
_diffrn_reflns_theta_full 25.242
_diffrn_reflns_theta_max 28.999
_diffrn_reflns_theta_min 1.480
_exptl_absorpt_coefficient_mu 0.124
_exptl_absorpt_correction_T_max 0.998
_exptl_absorpt_correction_T_min 0.959
_exptl_absorpt_correction_type multi-scan
_exptl_absorpt_process_details 'SADABS 2014/5'
_exptl_crystal_colour orange
_exptl_crystal_density_diffrn 1.180
_exptl_crystal_description needle
_exptl_crystal_F_000 1016
_exptl_crystal_size_max 0.340
_exptl_crystal_size_mid 0.110
_exptl_crystal_size_min 0.020
_refine_diff_density_max 0.954
_refine_diff_density_min -0.252
_refine_diff_density_rms 0.049
_refine_ls_extinction_method none
_refine_ls_goodness_of_fit_ref 1.020
_refine_ls_hydrogen_treatment constr
_refine_ls_matrix_type full
_refine_ls_number_parameters 324
_refine_ls_number_reflns 7124
_refine_ls_number_restraints 0
_refine_ls_restrained_S_all 1.020
_refine_ls_R_factor_all 0.0680
_refine_ls_R_factor_gt 0.0460
_refine_ls_shift/su_max 0.001
_refine_ls_shift/su_mean 0.000
_refine_ls_structure_factor_coef Fsqd
_refine_ls_weighting_details 'w=1/[\s^2^(Fo^2^)+(0.0580P)^2^+1.1154P] where P=(Fo^2^+2Fc^2^)/3'
_refine_ls_weighting_scheme calc
_refine_ls_wR_factor_gt 0.1115
_refine_ls_wR_factor_ref 0.1261
_reflns_Friedel_coverage 0.000
_reflns_number_gt 5345
_reflns_number_total 7124
_reflns_threshold_expression 'I > 2\s(I)'
_cod_data_source_file d1sc02947a2.cif
_cod_data_source_block ax1968_TerPCNXyl_cmpd_3e
_cod_original_sg_symbol_H-M 'P 21/n'
_cod_database_code 1563803
_shelx_shelxl_version_number 2014/7
_shelx_space_group_comment
;
The symmetry employed for this shelxl refinement is uniquely defined
by the following loop, which should always be used as a source of
symmetry information in preference to the above space-group names.
They are only intended as comments.
;
_shelx_estimated_absorpt_t_min 0.959
_shelx_estimated_absorpt_t_max 0.998

loop_
_space_group_symop_operation_xyz
'x, y, z'
'-x+1/2, y+1/2, -z+1/2'
'-x, -y, -z'
'x-1/2, -y-1/2, z-1/2'

loop_
_atom_site_label
_atom_site_type_symbol
_atom_site_fract_x
_atom_site_fract_y
_atom_site_fract_z
_atom_site_U_iso_or_equiv
_atom_site_adp_type
_atom_site_occupancy
_atom_site_site_symmetry_order
_atom_site_calc_flag
_atom_site_refinement_flags_posn
_atom_site_refinement_flags_adp
_atom_site_refinement_flags_occupancy
_atom_site_disorder_assembly
_atom_site_disorder_group
C1 C 0.24546(9) 0.79204(18) 0.50463(6) 0.0204(3) Uani 1 1 d . . . . .
C2 C 0.30414(9) 0.93151(19) 0.52845(6) 0.0218(3) Uani 1 1 d . . . . .
C3 C 0.28405(10) 1.0950(2) 0.50519(6) 0.0262(3) Uani 1 1 d . . . . .
H3 H 0.3228 1.1890 0.5218 0.031 Uiso 1 1 calc R U . . .
C4 C 0.20908(11) 1.1246(2) 0.45847(7) 0.0282(3) Uani 1 1 d . . . . .
H4 H 0.1959 1.2376 0.4437 0.034 Uiso 1 1 calc R U . . .
C5 C 0.15369(10) 0.9869(2) 0.43378(6) 0.0268(3) Uani 1 1 d . . . . .
H5 H 0.1030 1.0060 0.4014 0.032 Uiso 1 1 calc R U . . .
C6 C 0.17091(10) 0.82085(19) 0.45556(6) 0.0219(3) Uani 1 1 d . . . . .
C7 C 0.39027(10) 0.91606(18) 0.57690(6) 0.0218(3) Uani 1 1 d . . . . .
C8 C 0.47340(10) 0.84585(19) 0.56748(6) 0.0238(3) Uani 1 1 d . . . . .
C9 C 0.55608(10) 0.8506(2) 0.61141(7) 0.0287(3) Uani 1 1 d . . . . .
H9 H 0.6126 0.8041 0.6051 0.034 Uiso 1 1 calc R U . . .
C10 C 0.55773(11) 0.9211(2) 0.66386(7) 0.0308(3) Uani 1 1 d . . . . .
C11 C 0.47455(11) 0.9870(2) 0.67281(6) 0.0303(3) Uani 1 1 d . . . . .
H11 H 0.4746 1.0330 0.7090 0.036 Uiso 1 1 calc R U . . .
C12 C 0.39059(10) 0.9874(2) 0.62997(6) 0.0255(3) Uani 1 1 d . . . . .
C13 C 0.47561(11) 0.7694(2) 0.51095(7) 0.0297(3) Uani 1 1 d . . . . .
H13A H 0.5403 0.7343 0.5117 0.045 Uiso 1 1 calc R U . . .
H13B H 0.4541 0.8555 0.4811 0.045 Uiso 1 1 calc R U . . .
H13C H 0.4339 0.6688 0.5033 0.045 Uiso 1 1 calc R U . . .
C14 C 0.64850(13) 0.9282(3) 0.71037(8) 0.0459(5) Uani 1 1 d . . . . .
H14A H 0.6926 0.8412 0.7031 0.069 Uiso 1 1 calc R U . . .
H14B H 0.6347 0.9052 0.7470 0.069 Uiso 1 1 calc R U . . .
H14C H 0.6769 1.0428 0.7110 0.069 Uiso 1 1 calc R U . . .
C15 C 0.30233(12) 1.0653(2) 0.64118(7) 0.0355(4) Uani 1 1 d . . . . .
H15A H 0.3150 1.1008 0.6810 0.053 Uiso 1 1 calc R U . . .
H15B H 0.2514 0.9797 0.6332 0.053 Uiso 1 1 calc R U . . .
H15C H 0.2833 1.1659 0.6167 0.053 Uiso 1 1 calc R U . . .
C16 C 0.10954(10) 0.67717(19) 0.42586(6) 0.0223(3) Uani 1 1 d . . . . .
C17 C 0.14081(10) 0.5709(2) 0.38760(6) 0.0240(3) Uani 1 1 d . . . . .
C18 C 0.07988(11) 0.4456(2) 0.35743(6) 0.0289(3) Uani 1 1 d . . . . .
H18 H 0.1010 0.3736 0.3316 0.035 Uiso 1 1 calc R U . . .
C19 C -0.01079(11) 0.4237(2) 0.36434(7) 0.0320(4) Uani 1 1 d . . . . .
C20 C -0.04030(11) 0.5301(2) 0.40228(7) 0.0320(4) Uani 1 1 d . . . . .
H20 H -0.1023 0.5165 0.4072 0.038 Uiso 1 1 calc R U . . .
C21 C 0.01819(10) 0.6565(2) 0.43351(6) 0.0264(3) Uani 1 1 d . . . . .
C22 C 0.23834(11) 0.5907(2) 0.37818(7) 0.0331(4) Uani 1 1 d . . . . .
H22A H 0.2460 0.5102 0.3487 0.050 Uiso 1 1 calc R U . . .
H22B H 0.2857 0.5657 0.4135 0.050 Uiso 1 1 calc R U . . .
H22C H 0.2467 0.7090 0.3662 0.050 Uiso 1 1 calc R U . . .
C23 C -0.07592(13) 0.2866(3) 0.33204(10) 0.0511(5) Uani 1 1 d . . . . .
H23A H -0.0685 0.1806 0.3546 0.077 Uiso 1 1 calc R U . . .
H23B H -0.0600 0.2639 0.2960 0.077 Uiso 1 1 calc R U . . .
H23C H -0.1415 0.3264 0.3247 0.077 Uiso 1 1 calc R U . . .
C24 C -0.01782(12) 0.7672(2) 0.47417(8) 0.0387(4) Uani 1 1 d . . . . .
H24A H -0.0334 0.8819 0.4577 0.058 Uiso 1 1 calc R U . . .
H24B H 0.0310 0.7774 0.5099 0.058 Uiso 1 1 calc R U . . .
H24C H -0.0745 0.7145 0.4815 0.058 Uiso 1 1 calc R U . . .
C25 C 0.31046(10) 0.58375(19) 0.59736(6) 0.0241(3) Uani 1 1 d . . . . .
C26 C 0.42401(10) 0.5533(2) 0.69011(6) 0.0258(3) Uani 1 1 d . . . . .
C27 C 0.50172(11) 0.4677(2) 0.67869(6) 0.0275(3) Uani 1 1 d . . . . .
C28 C 0.58300(11) 0.4558(2) 0.72300(7) 0.0346(4) Uani 1 1 d . . . . .
H28 H 0.6363 0.3957 0.7171 0.042 Uiso 1 1 calc R U . . .
C29 C 0.58773(12) 0.5298(3) 0.77530(7) 0.0388(4) Uani 1 1 d . . . . .
H29 H 0.6444 0.5218 0.8046 0.047 Uiso 1 1 calc R U . . .
C30 C 0.51035(12) 0.6152(2) 0.78516(7) 0.0343(4) Uani 1 1 d . . . . .
H30 H 0.5148 0.6675 0.8210 0.041 Uiso 1 1 calc R U . . .
C31 C 0.42630(11) 0.6255(2) 0.74326(6) 0.0293(3) Uani 1 1 d . . . . .
C32 C 0.49973(12) 0.3937(2) 0.62150(7) 0.0312(3) Uani 1 1 d . . . . .
H32A H 0.5023 0.4874 0.5950 0.047 Uiso 1 1 calc R U . . .
H32B H 0.4414 0.3278 0.6076 0.047 Uiso 1 1 calc R U . . .
H32C H 0.5543 0.3176 0.6246 0.047 Uiso 1 1 calc R U . . .
C33 C 0.34121(12) 0.7123(3) 0.75467(7) 0.0414(4) Uani 1 1 d . . . . .
H33A H 0.3568 0.7564 0.7936 0.062 Uiso 1 1 calc R U . . .
H33B H 0.2894 0.6291 0.7498 0.062 Uiso 1 1 calc R U . . .
H33C H 0.3219 0.8081 0.7281 0.062 Uiso 1 1 calc R U . . .
N2 N 0.33804(9) 0.56920(17) 0.64802(5) 0.0275(3) Uani 1 1 d . . . . .
P1 P 0.25697(3) 0.56655(5) 0.52866(2) 0.02413(10) Uani 1 1 d . . . . .

loop_
_atom_site_aniso_label
_atom_site_aniso_U_11
_atom_site_aniso_U_22
_atom_site_aniso_U_33
_atom_site_aniso_U_23
_atom_site_aniso_U_13
_atom_site_aniso_U_12
C1 0.0208(6) 0.0212(7) 0.0182(6) -0.0001(5) 0.0032(5) -0.0016(5)
C2 0.0208(6) 0.0239(7) 0.0199(6) -0.0007(5) 0.0033(5) -0.0013(5)
C3 0.0266(7) 0.0232(8) 0.0273(7) -0.0016(6) 0.0042(6) -0.0042(6)
C4 0.0303(7) 0.0220(7) 0.0299(8) 0.0045(6) 0.0030(6) 0.0011(6)
C5 0.0265(7) 0.0277(8) 0.0231(7) 0.0039(6) 0.0005(6) 0.0005(6)
C6 0.0211(6) 0.0245(7) 0.0189(6) -0.0013(5) 0.0030(5) -0.0013(5)
C7 0.0217(6) 0.0205(7) 0.0213(6) 0.0012(5) 0.0018(5) -0.0055(5)
C8 0.0237(7) 0.0223(7) 0.0244(7) 0.0024(6) 0.0041(5) -0.0051(5)
C9 0.0226(7) 0.0288(8) 0.0325(8) 0.0049(6) 0.0030(6) -0.0029(6)
C10 0.0280(7) 0.0313(8) 0.0273(8) 0.0056(6) -0.0037(6) -0.0097(6)
C11 0.0355(8) 0.0317(8) 0.0210(7) -0.0015(6) 0.0021(6) -0.0093(7)
C12 0.0286(7) 0.0236(7) 0.0239(7) -0.0011(6) 0.0055(6) -0.0057(6)
C13 0.0291(7) 0.0331(9) 0.0286(8) -0.0015(6) 0.0101(6) -0.0020(6)
C14 0.0357(9) 0.0539(12) 0.0374(10) 0.0030(9) -0.0106(7) -0.0106(8)
C15 0.0361(9) 0.0402(10) 0.0314(8) -0.0071(7) 0.0109(7) -0.0017(7)
C16 0.0215(6) 0.0229(7) 0.0194(6) 0.0017(5) -0.0007(5) -0.0011(5)
C17 0.0229(7) 0.0270(7) 0.0195(6) 0.0013(6) 0.0002(5) 0.0016(6)
C18 0.0294(7) 0.0290(8) 0.0242(7) -0.0046(6) -0.0007(6) 0.0031(6)
C19 0.0282(7) 0.0279(8) 0.0336(8) -0.0034(7) -0.0041(6) -0.0026(6)
C20 0.0220(7) 0.0348(9) 0.0368(8) -0.0023(7) 0.0032(6) -0.0042(6)
C21 0.0233(7) 0.0277(8) 0.0271(7) -0.0006(6) 0.0045(6) -0.0005(6)
C22 0.0277(8) 0.0427(10) 0.0290(8) -0.0049(7) 0.0072(6) -0.0005(7)
C23 0.0373(10) 0.0418(11) 0.0655(13) -0.0195(10) -0.0037(9) -0.0087(8)
C24 0.0339(8) 0.0418(10) 0.0442(10) -0.0103(8) 0.0167(7) -0.0039(7)
C25 0.0231(7) 0.0232(7) 0.0245(7) 0.0018(6) 0.0034(5) -0.0022(5)
C26 0.0253(7) 0.0283(8) 0.0214(7) 0.0057(6) 0.0014(5) -0.0047(6)
C27 0.0292(7) 0.0279(8) 0.0239(7) 0.0036(6) 0.0042(6) -0.0040(6)
C28 0.0267(8) 0.0438(10) 0.0311(8) 0.0051(7) 0.0028(6) -0.0003(7)
C29 0.0293(8) 0.0550(12) 0.0273(8) 0.0037(8) -0.0020(6) -0.0042(7)
C30 0.0350(8) 0.0433(10) 0.0221(7) -0.0001(7) 0.0024(6) -0.0069(7)
C31 0.0300(8) 0.0337(8) 0.0231(7) 0.0045(6) 0.0049(6) -0.0034(6)
C32 0.0344(8) 0.0312(9) 0.0270(8) -0.0005(6) 0.0060(6) -0.0014(6)
C33 0.0395(9) 0.0589(12) 0.0258(8) -0.0010(8) 0.0086(7) 0.0061(9)
N2 0.0281(6) 0.0284(7) 0.0236(6) 0.0032(5) 0.0018(5) -0.0027(5)
P1 0.02693(19) 0.01945(19) 0.02321(18) 0.00084(14) 0.00108(14) -0.00381(14)

loop_
_atom_type_symbol
_atom_type_description
_atom_type_scat_dispersion_real
_atom_type_scat_dispersion_imag
_atom_type_scat_source
C C 0.0033 0.0016 'International Tables Vol C Tables 4.2.6.8 and 6.1.1.4'
H H 0.0000 0.0000 'International Tables Vol C Tables 4.2.6.8 and 6.1.1.4'
N N 0.0061 0.0033 'International Tables Vol C Tables 4.2.6.8 and 6.1.1.4'
P P 0.1023 0.0942 'International Tables Vol C Tables 4.2.6.8 and 6.1.1.4'

loop_
_geom_angle_atom_site_label_1
_geom_angle_atom_site_label_2
_geom_angle_atom_site_label_3
_geom_angle
_geom_angle_site_symmetry_1
_geom_angle_site_symmetry_3
_geom_angle_publ_flag
C2 C1 C6 118.99(13) . . ?
C2 C1 P1 126.91(10) . . ?
C6 C1 P1 114.05(10) . . ?
C3 C2 C1 119.15(12) . . ?
C3 C2 C7 116.34(12) . . ?
C1 C2 C7 124.48(13) . . ?
C4 C3 C2 121.89(14) . . ?
C4 C3 H3 119.1 . . ?
C2 C3 H3 119.1 . . ?
C5 C4 C3 118.99(14) . . ?
C5 C4 H4 120.5 . . ?
C3 C4 H4 120.5 . . ?
C4 C5 C6 121.25(13) . . ?
C4 C5 H5 119.4 . . ?
C6 C5 H5 119.4 . . ?
C5 C6 C1 119.61(13) . . ?
C5 C6 C16 118.39(12) . . ?
C1 C6 C16 122.00(13) . . ?
C8 C7 C12 120.04(13) . . ?
C8 C7 C2 119.58(13) . . ?
C12 C7 C2 120.06(13) . . ?
C9 C8 C7 118.85(14) . . ?
C9 C8 C13 119.78(14) . . ?
C7 C8 C13 121.36(12) . . ?
C10 C9 C8 121.85(15) . . ?
C10 C9 H9 119.1 . . ?
C8 C9 H9 119.1 . . ?
C9 C10 C11 118.55(13) . . ?
C9 C10 C14 120.92(16) . . ?
C11 C10 C14 120.52(16) . . ?
C10 C11 C12 121.64(15) . . ?
C10 C11 H11 119.2 . . ?
C12 C11 H11 119.2 . . ?
C11 C12 C7 119.05(14) . . ?
C11 C12 C15 119.74(14) . . ?
C7 C12 C15 121.21(13) . . ?
C8 C13 H13A 109.5 . . ?
C8 C13 H13B 109.5 . . ?
H13A C13 H13B 109.5 . . ?
C8 C13 H13C 109.5 . . ?
H13A C13 H13C 109.5 . . ?
H13B C13 H13C 109.5 . . ?
C10 C14 H14A 109.5 . . ?
C10 C14 H14B 109.5 . . ?
H14A C14 H14B 109.5 . . ?
C10 C14 H14C 109.5 . . ?
H14A C14 H14C 109.5 . . ?
H14B C14 H14C 109.5 . . ?
C12 C15 H15A 109.5 . . ?
C12 C15 H15B 109.5 . . ?
H15A C15 H15B 109.5 . . ?
C12 C15 H15C 109.5 . . ?
H15A C15 H15C 109.5 . . ?
H15B C15 H15C 109.5 . . ?
C21 C16 C17 120.01(13) . . ?
C21 C16 C6 119.71(13) . . ?
C17 C16 C6 120.14(13) . . ?
C18 C17 C16 119.15(14) . . ?
C18 C17 C22 119.59(14) . . ?
C16 C17 C22 121.26(13) . . ?
C19 C18 C17 121.61(15) . . ?
C19 C18 H18 119.2 . . ?
C17 C18 H18 119.2 . . ?
C20 C19 C18 118.31(14) . . ?
C20 C19 C23 120.38(16) . . ?
C18 C19 C23 121.30(16) . . ?
C19 C20 C21 122.11(15) . . ?
C19 C20 H20 118.9 . . ?
C21 C20 H20 118.9 . . ?
C20 C21 C16 118.81(14) . . ?
C20 C21 C24 119.56(14) . . ?
C16 C21 C24 121.64(14) . . ?
C17 C22 H22A 109.5 . . ?
C17 C22 H22B 109.5 . . ?
H22A C22 H22B 109.5 . . ?
C17 C22 H22C 109.5 . . ?
H22A C22 H22C 109.5 . . ?
H22B C22 H22C 109.5 . . ?
C19 C23 H23A 109.5 . . ?
C19 C23 H23B 109.5 . . ?
H23A C23 H23B 109.5 . . ?
C19 C23 H23C 109.5 . . ?
H23A C23 H23C 109.5 . . ?
H23B C23 H23C 109.5 . . ?
C21 C24 H24A 109.5 . . ?
C21 C24 H24B 109.5 . . ?
H24A C24 H24B 109.5 . . ?
C21 C24 H24C 109.5 . . ?
H24A C24 H24C 109.5 . . ?
H24B C24 H24C 109.5 . . ?
N2 C25 P1 167.14(13) . . ?
C27 C26 C31 122.60(13) . . ?
C27 C26 N2 120.97(14) . . ?
C31 C26 N2 116.43(14) . . ?
C28 C27 C26 116.97(15) . . ?
C28 C27 C32 120.53(15) . . ?
C26 C27 C32 122.49(13) . . ?
C29 C28 C27 121.46(16) . . ?
C29 C28 H28 119.3 . . ?
C27 C28 H28 119.3 . . ?
C28 C29 C30 120.30(15) . . ?
C28 C29 H29 119.9 . . ?
C30 C29 H29 119.9 . . ?
C29 C30 C31 120.77(16) . . ?
C29 C30 H30 119.6 . . ?
C31 C30 H30 119.6 . . ?
C30 C31 C26 117.83(15) . . ?
C30 C31 C33 120.78(15) . . ?
C26 C31 C33 121.39(14) . . ?
C27 C32 H32A 109.5 . . ?
C27 C32 H32B 109.5 . . ?
H32A C32 H32B 109.5 . . ?
C27 C32 H32C 109.5 . . ?
H32A C32 H32C 109.5 . . ?
H32B C32 H32C 109.5 . . ?
C31 C33 H33A 109.5 . . ?
C31 C33 H33B 109.5 . . ?
H33A C33 H33B 109.5 . . ?
C31 C33 H33C 109.5 . . ?
H33A C33 H33C 109.5 . . ?
H33B C33 H33C 109.5 . . ?
C25 N2 C26 139.44(15) . . ?
C25 P1 C1 103.06(7) . . ?

loop_
_geom_bond_atom_site_label_1
_geom_bond_atom_site_label_2
_geom_bond_distance
_geom_bond_site_symmetry_2
_geom_bond_publ_flag
C1 C2 1.4126(19) . ?
C1 C6 1.4190(18) . ?
C1 P1 1.8399(15) . ?
C2 C3 1.391(2) . ?
C2 C7 1.4995(18) . ?
C3 C4 1.387(2) . ?
C3 H3 0.9500 . ?
C4 C5 1.384(2) . ?
C4 H4 0.9500 . ?
C5 C6 1.392(2) . ?
C5 H5 0.9500 . ?
C6 C16 1.4991(19) . ?
C7 C8 1.403(2) . ?
C7 C12 1.405(2) . ?
C8 C9 1.3999(19) . ?
C8 C13 1.507(2) . ?
C9 C10 1.385(2) . ?
C9 H9 0.9500 . ?
C10 C11 1.386(2) . ?
C10 C14 1.515(2) . ?
C11 C12 1.398(2) . ?
C11 H11 0.9500 . ?
C12 C15 1.511(2) . ?
C13 H13A 0.9800 . ?
C13 H13B 0.9800 . ?
C13 H13C 0.9800 . ?
C14 H14A 0.9800 . ?
C14 H14B 0.9800 . ?
C14 H14C 0.9800 . ?
C15 H15A 0.9800 . ?
C15 H15B 0.9800 . ?
C15 H15C 0.9800 . ?
C16 C21 1.404(2) . ?
C16 C17 1.405(2) . ?
C17 C18 1.397(2) . ?
C17 C22 1.508(2) . ?
C18 C19 1.388(2) . ?
C18 H18 0.9500 . ?
C19 C20 1.387(2) . ?
C19 C23 1.511(2) . ?
C20 C21 1.395(2) . ?
C20 H20 0.9500 . ?
C21 C24 1.503(2) . ?
C22 H22A 0.9800 . ?
C22 H22B 0.9800 . ?
C22 H22C 0.9800 . ?
C23 H23A 0.9800 . ?
C23 H23B 0.9800 . ?
C23 H23C 0.9800 . ?
C24 H24A 0.9800 . ?
C24 H24B 0.9800 . ?
C24 H24C 0.9800 . ?
C25 N2 1.2037(19) . ?
C25 P1 1.6658(15) . ?
C26 C27 1.403(2) . ?
C26 C31 1.404(2) . ?
C26 N2 1.4144(18) . ?
C27 C28 1.394(2) . ?
C27 C32 1.501(2) . ?
C28 C29 1.383(2) . ?
C28 H28 0.9500 . ?
C29 C30 1.384(3) . ?
C29 H29 0.9500 . ?
C30 C31 1.389(2) . ?
C30 H30 0.9500 . ?
C31 C33 1.501(2) . ?
C32 H32A 0.9800 . ?
C32 H32B 0.9800 . ?
C32 H32C 0.9800 . ?
C33 H33A 0.9800 . ?
C33 H33B 0.9800 . ?
C33 H33C 0.9800 . ?

loop_
_geom_torsion_atom_site_label_1
_geom_torsion_atom_site_label_2
_geom_torsion_atom_site_label_3
_geom_torsion_atom_site_label_4
_geom_torsion
_geom_torsion_site_symmetry_1
_geom_torsion_site_symmetry_2
_geom_torsion_site_symmetry_3
_geom_torsion_site_symmetry_4
_geom_torsion_publ_flag
C6 C1 C2 C3 3.6(2) . . . . ?
P1 C1 C2 C3 -179.04(11) . . . . ?
C6 C1 C2 C7 -174.33(13) . . . . ?
P1 C1 C2 C7 3.0(2) . . . . ?
C1 C2 C3 C4 -1.3(2) . . . . ?
C7 C2 C3 C4 176.80(14) . . . . ?
C2 C3 C4 C5 -1.1(2) . . . . ?
C3 C4 C5 C6 1.1(2) . . . . ?
C4 C5 C6 C1 1.2(2) . . . . ?
C4 C5 C6 C16 -178.58(14) . . . . ?
C2 C1 C6 C5 -3.6(2) . . . . ?
P1 C1 C6 C5 178.76(11) . . . . ?
C2 C1 C6 C16 176.18(13) . . . . ?
P1 C1 C6 C16 -1.47(18) . . . . ?
C3 C2 C7 C8 -102.75(16) . . . . ?
C1 C2 C7 C8 75.28(19) . . . . ?
C3 C2 C7 C12 70.79(18) . . . . ?
C1 C2 C7 C12 -111.18(17) . . . . ?
C12 C7 C8 C9 -0.9(2) . . . . ?
C2 C7 C8 C9 172.67(13) . . . . ?
C12 C7 C8 C13 -179.60(14) . . . . ?
C2 C7 C8 C13 -6.1(2) . . . . ?
C7 C8 C9 C10 0.6(2) . . . . ?
C13 C8 C9 C10 179.31(15) . . . . ?
C8 C9 C10 C11 0.7(2) . . . . ?
C8 C9 C10 C14 -178.70(15) . . . . ?
C9 C10 C11 C12 -1.6(2) . . . . ?
C14 C10 C11 C12 177.77(16) . . . . ?
C10 C11 C12 C7 1.3(2) . . . . ?
C10 C11 C12 C15 -178.21(15) . . . . ?
C8 C7 C12 C11 0.0(2) . . . . ?
C2 C7 C12 C11 -173.53(14) . . . . ?
C8 C7 C12 C15 179.46(14) . . . . ?
C2 C7 C12 C15 6.0(2) . . . . ?
C5 C6 C16 C21 -77.43(18) . . . . ?
C1 C6 C16 C21 102.79(17) . . . . ?
C5 C6 C16 C17 98.32(17) . . . . ?
C1 C6 C16 C17 -81.46(18) . . . . ?
C21 C16 C17 C18 0.2(2) . . . . ?
C6 C16 C17 C18 -175.54(13) . . . . ?
C21 C16 C17 C22 179.62(14) . . . . ?
C6 C16 C17 C22 3.9(2) . . . . ?
C16 C17 C18 C19 0.0(2) . . . . ?
C22 C17 C18 C19 -179.42(15) . . . . ?
C17 C18 C19 C20 0.0(2) . . . . ?
C17 C18 C19 C23 -179.31(16) . . . . ?
C18 C19 C20 C21 -0.3(2) . . . . ?
C23 C19 C20 C21 179.03(17) . . . . ?
C19 C20 C21 C16 0.5(2) . . . . ?
C19 C20 C21 C24 -179.72(16) . . . . ?
C17 C16 C21 C20 -0.5(2) . . . . ?
C6 C16 C21 C20 175.30(14) . . . . ?
C17 C16 C21 C24 179.81(14) . . . . ?
C6 C16 C21 C24 -4.4(2) . . . . ?
C31 C26 C27 C28 0.3(2) . . . . ?
N2 C26 C27 C28 -178.98(14) . . . . ?
C31 C26 C27 C32 -178.75(15) . . . . ?
N2 C26 C27 C32 2.0(2) . . . . ?
C26 C27 C28 C29 -1.9(2) . . . . ?
C32 C27 C28 C29 177.10(16) . . . . ?
C27 C28 C29 C30 1.2(3) . . . . ?
C28 C29 C30 C31 1.2(3) . . . . ?
C29 C30 C31 C26 -2.8(3) . . . . ?
C29 C30 C31 C33 177.64(17) . . . . ?
C27 C26 C31 C30 2.0(2) . . . . ?
N2 C26 C31 C30 -178.66(14) . . . . ?
C27 C26 C31 C33 -178.39(16) . . . . ?
N2 C26 C31 C33 0.9(2) . . . . ?
P1 C25 N2 C26 127.8(6) . . . . ?
C27 C26 N2 C25 -32.5(3) . . . . ?
C31 C26 N2 C25 148.2(2) . . . . ?
N2 C25 P1 C1 144.1(6) . . . . ?
C2 C1 P1 C25 27.03(15) . . . . ?
C6 C1 P1 C25 -155.54(11) . . . . ?
